data_4341834
loop_
_publ_author_name
'Schmidt, Anna-Corina'
'Heinemann, Frank W.'
'Maron, Laurent'
'Meyer, Karsten'

_publ_section_title
;
 A Series of Uranium (IV, V, VI) Tritylimido Complexes, Their Molecular
 and Electronic Structures and Reactivity with CO2.
;
_journal_name_full 'Inorganic chemistry'
_journal_page_first 141126065822007
_journal_paper_doi 10.1021/ic5023517
_journal_year 2014
_chemical_formula_moiety 'C64 H81 N4 O3 U, C6 H6'
_chemical_formula_sum 'C70 H87 N4 O3 U'
_chemical_formula_weight 1270.47
_chemical_name_systematic
; 
 ? 
;
_space_group_IT_number 14
_symmetry_cell_setting monoclinic
_symmetry_space_group_name_Hall '-P 2yn'
_symmetry_space_group_name_H-M 'P 1 21/n 1'
_atom_sites_solution_hydrogens geom
_atom_sites_solution_primary direct
_atom_sites_solution_secondary difmap
_audit_creation_method SHELXL-97
_cell_angle_alpha 90.00
_cell_angle_beta 98.648(2)
_cell_angle_gamma 90.00
_cell_formula_units_Z 4
_cell_length_a 11.1850(11)
_cell_length_b 25.865(3)
_cell_length_c 21.602(2)
_cell_measurement_reflns_used 9931
_cell_measurement_temperature 100(2)
_cell_measurement_theta_max 25.13
_cell_measurement_theta_min 2.47
_cell_volume 6178.4(11)
_computing_cell_refinement 'Bruker SAINT'
_computing_data_collection 'Bruker APEX2'
_computing_data_reduction 'Bruker SAINT'
_computing_molecular_graphics 'SHELXTL 6.12 (Bruker AXS, 2002)'
_computing_publication_material 'SHELXTL 6.12 (Bruker AXS, 2002)'
_computing_structure_refinement 'SHELXTL 6.12 (Bruker AXS, 2002)'
_computing_structure_solution 'SHELXTL 6.12 (Bruker AXS, 2002)'
_diffrn_ambient_temperature 100(2)
_diffrn_detector_area_resol_mean 83.33
_diffrn_measured_fraction_theta_full 0.992
_diffrn_measured_fraction_theta_max 0.982
_diffrn_measurement_device_type 'Bruker Smart APEX II'
_diffrn_measurement_method '\f and \w scans'
_diffrn_radiation_monochromator graphite
_diffrn_radiation_source 'fine-focus sealed tube'
_diffrn_radiation_type MoK\a
_diffrn_radiation_wavelength 0.71073
_diffrn_reflns_av_R_equivalents 0.0773
_diffrn_reflns_av_sigmaI/netI 0.0640
_diffrn_reflns_limit_h_max 14
_diffrn_reflns_limit_h_min -14
_diffrn_reflns_limit_k_max 34
_diffrn_reflns_limit_k_min -30
_diffrn_reflns_limit_l_max 28
_diffrn_reflns_limit_l_min -28
_diffrn_reflns_number 97351
_diffrn_reflns_theta_full 27.00
_diffrn_reflns_theta_max 27.88
_diffrn_reflns_theta_min 2.06
_exptl_absorpt_coefficient_mu 2.676
_exptl_absorpt_correction_T_max 0.746
_exptl_absorpt_correction_T_min 0.620
_exptl_absorpt_correction_type multi-scan
_exptl_absorpt_process_details 'SADABS, Bruker-AXS, 2008'
_exptl_crystal_colour brown
_exptl_crystal_density_diffrn 1.366
_exptl_crystal_density_method 'not measured'
_exptl_crystal_description plate
_exptl_crystal_F_000 2604
_exptl_crystal_size_max 0.40
_exptl_crystal_size_mid 0.38
_exptl_crystal_size_min 0.20
_refine_diff_density_max 1.517
_refine_diff_density_min -2.067
_refine_diff_density_rms 0.118
_refine_ls_extinction_method none
_refine_ls_goodness_of_fit_ref 1.167
_refine_ls_hydrogen_treatment constr
_refine_ls_matrix_type full
_refine_ls_number_parameters 746
_refine_ls_number_reflns 14467
_refine_ls_number_restraints 126
_refine_ls_restrained_S_all 1.167
_refine_ls_R_factor_all 0.0769
_refine_ls_R_factor_gt 0.0395
_refine_ls_shift/su_max 0.006
_refine_ls_shift/su_mean 0.000
_refine_ls_structure_factor_coef Fsqd
_refine_ls_weighting_details 'calc w=1/[\s^2^(Fo^2^)+(0.0290P)^2^+2.5437P] where P=(Fo^2^+2Fc^2^)/3'
_refine_ls_weighting_scheme calc
_refine_ls_wR_factor_gt 0.0743
_refine_ls_wR_factor_ref 0.0832
_reflns_number_gt 10245
_reflns_number_total 14467
_reflns_threshold_expression >2sigma(I)
_cod_data_source_file ic5023517_si_002.cif
_cod_data_source_block acs1220
_cod_original_cell_volume 6178.5(10)
_cod_original_sg_symbol_Hall -P2yn
_cod_original_sg_symbol_H-M P2(1)/n
_cod_database_code 4341834

loop_
_symmetry_equiv_pos_as_xyz
'x, y, z'
'-x+1/2, y+1/2, -z+1/2'
'-x, -y, -z'
'x-1/2, -y-1/2, z-1/2'

loop_
_atom_site_label
_atom_site_type_symbol
_atom_site_fract_x
_atom_site_fract_y
_atom_site_fract_z
_atom_site_U_iso_or_equiv
_atom_site_adp_type
_atom_site_occupancy
_atom_site_symmetry_multiplicity
_atom_site_calc_flag
_atom_site_refinement_flags
_atom_site_disorder_assembly
_atom_site_disorder_group
U1 U 0.212755(12) 0.210704(6) 0.491928(6) 0.02188(5) Uani 1 1 d . . .
O1 O 0.1843(2) 0.29362(11) 0.47755(12) 0.0284(6) Uani 1 1 d . . .
O2 O 0.2770(2) 0.15799(10) 0.42407(12) 0.0261(6) Uani 1 1 d . . .
O3 O 0.1514(2) 0.18140(10) 0.57561(12) 0.0250(6) Uani 1 1 d . . .
N1 N 0.3422(3) 0.26372(14) 0.58864(15) 0.0273(8) Uani 1 1 d . . .
N2 N 0.4355(3) 0.23690(14) 0.47500(15) 0.0274(8) Uani 1 1 d . . .
N3 N 0.3916(3) 0.15741(13) 0.56202(15) 0.0283(8) Uani 1 1 d . . .
N4 N 0.0541(3) 0.20069(12) 0.44325(15) 0.0236(7) Uani 1 1 d . . .
C1 C 0.4524(3) 0.29027(18) 0.57259(19) 0.0315(9) Uani 1 1 d . . .
H1A H 0.5253 0.2733 0.5955 0.038 Uiso 1 1 calc R . .
H1B H 0.4523 0.3267 0.5867 0.038 Uiso 1 1 calc R . .
C2 C 0.4591(3) 0.28911(17) 0.50320(19) 0.0316(9) Uani 1 1 d . . .
H2A H 0.3992 0.3138 0.4815 0.038 Uiso 1 1 calc R . .
H2B H 0.5404 0.3008 0.4964 0.038 Uiso 1 1 calc R . .
C3 C 0.5338(3) 0.20027(17) 0.49956(19) 0.0330(10) Uani 1 1 d . . .
H3A H 0.5871 0.2169 0.5347 0.040 Uiso 1 1 calc R . .
H3B H 0.5830 0.1929 0.4661 0.040 Uiso 1 1 calc R . .
C4 C 0.4872(3) 0.14952(17) 0.52228(19) 0.0315(10) Uani 1 1 d . . .
H4C H 0.4545 0.1281 0.4856 0.038 Uiso 1 1 calc R . .
H4D H 0.5554 0.1304 0.5465 0.038 Uiso 1 1 calc R . .
C5 C 0.4441(4) 0.18068(17) 0.62369(18) 0.0308(10) Uani 1 1 d . . .
H5A H 0.5290 0.1908 0.6220 0.037 Uiso 1 1 calc R . .
H5B H 0.4450 0.1541 0.6568 0.037 Uiso 1 1 calc R . .
C6 C 0.3759(3) 0.22740(16) 0.64145(18) 0.0290(10) Uani 1 1 d . . .
H6A H 0.3016 0.2157 0.6570 0.035 Uiso 1 1 calc R . .
H6B H 0.4266 0.2459 0.6760 0.035 Uiso 1 1 calc R . .
C7 C 0.2559(4) 0.30153(16) 0.60964(19) 0.0304(10) Uani 1 1 d . . .
H7A H 0.2922 0.3149 0.6512 0.036 Uiso 1 1 calc R . .
H7B H 0.1815 0.2826 0.6154 0.036 Uiso 1 1 calc R . .
C8 C 0.2198(4) 0.34680(17) 0.56814(18) 0.0308(10) Uani 1 1 d . . .
C9 C 0.1760(4) 0.33983(17) 0.50441(18) 0.0294(9) Uani 1 1 d . . .
C10 C 0.1230(4) 0.38225(17) 0.46897(18) 0.0347(10) Uani 1 1 d . . .
C11 C 0.1202(4) 0.42990(19) 0.4980(2) 0.0451(12) Uani 1 1 d . . .
H11 H 0.0839 0.4583 0.4744 0.054 Uiso 1 1 calc R . .
C12 C 0.1686(4) 0.43764(19) 0.5604(2) 0.0449(12) Uani 1 1 d . . .
C13 C 0.2174(4) 0.39561(18) 0.59449(19) 0.0367(11) Uani 1 1 d . . .
H13 H 0.2504 0.4002 0.6373 0.044 Uiso 1 1 calc R . .
C14 C 0.0626(4) 0.37475(18) 0.40133(18) 0.0366(10) Uani 1 1 d . . .
H14A H -0.0165 0.3927 0.3961 0.044 Uiso 1 1 calc R . .
H14B H 0.0460 0.3374 0.3948 0.044 Uiso 1 1 calc R . .
C15 C 0.1315(4) 0.39350(17) 0.34933(19) 0.0390(11) Uani 1 1 d . . .
C16 C 0.2538(4) 0.3666(2) 0.3541(2) 0.0479(13) Uani 1 1 d . . .
H16A H 0.2415 0.3291 0.3505 0.072 Uiso 1 1 calc R . .
H16B H 0.3022 0.3746 0.3947 0.072 Uiso 1 1 calc R . .
H16C H 0.2962 0.3787 0.3204 0.072 Uiso 1 1 calc R . .
C17 C 0.0551(5) 0.37996(18) 0.28645(19) 0.0463(13) Uani 1 1 d . . .
H17A H -0.0245 0.3964 0.2838 0.070 Uiso 1 1 calc R . .
H17B H 0.0450 0.3424 0.2832 0.070 Uiso 1 1 calc R . .
H17C H 0.0958 0.3924 0.2522 0.070 Uiso 1 1 calc R . .
C18 C 0.1519(6) 0.45235(19) 0.3530(2) 0.0620(16) Uani 1 1 d . . .
H18A H 0.1942 0.4634 0.3187 0.093 Uiso 1 1 calc R . .
H18B H 0.2009 0.4611 0.3932 0.093 Uiso 1 1 calc R . .
H18C H 0.0737 0.4700 0.3496 0.093 Uiso 1 1 calc R . .
C19 C 0.1677(6) 0.4909(2) 0.5902(2) 0.0722(19) Uani 1 1 d . . .
H19A H 0.1379 0.4881 0.6305 0.108 Uiso 0.839(5) 1 calc PR A 1
H19B H 0.1147 0.5140 0.5625 0.108 Uiso 0.839(5) 1 calc PR A 1
H19C H 0.2500 0.5050 0.5970 0.108 Uiso 0.839(5) 1 calc PR A 1
H19D H 0.1259 0.5154 0.5598 0.108 Uiso 0.161(5) 1 calc PR A 2
H19E H 0.2511 0.5026 0.6033 0.108 Uiso 0.161(5) 1 calc PR A 2
H19F H 0.1256 0.4892 0.6268 0.108 Uiso 0.161(5) 1 calc PR A 2
C20 C 0.4238(4) 0.24345(17) 0.40548(18) 0.0296(10) Uani 1 1 d . . .
H20A H 0.4930 0.2645 0.3963 0.036 Uiso 1 1 calc R . .
H20B H 0.3494 0.2636 0.3914 0.036 Uiso 1 1 calc R . .
C21 C 0.4191(3) 0.19511(16) 0.36676(18) 0.0264(9) Uani 1 1 d . . .
C22 C 0.3414(3) 0.15431(15) 0.37662(17) 0.0243(9) Uani 1 1 d . . .
C23 C 0.3298(3) 0.11168(16) 0.33600(18) 0.0270(9) Uani 1 1 d . . .
C24 C 0.3975(4) 0.11150(17) 0.28693(18) 0.0332(10) Uani 1 1 d . . .
H24 H 0.3894 0.0830 0.2589 0.040 Uiso 1 1 calc R . .
C25 C 0.4763(4) 0.15107(18) 0.27714(19) 0.0359(11) Uani 1 1 d . . .
C26 C 0.4856(4) 0.19248(17) 0.31748(19) 0.0318(10) Uani 1 1 d . . .
H26 H 0.5389 0.2200 0.3115 0.038 Uiso 1 1 calc R . .
C27 C 0.2409(4) 0.06925(16) 0.3431(2) 0.0332(10) Uani 1 1 d . . .
H27A H 0.1940 0.0625 0.3012 0.040 Uiso 1 1 calc R . .
H27B H 0.1833 0.0826 0.3698 0.040 Uiso 1 1 calc R . .
C28 C 0.2897(4) 0.01628(17) 0.3707(2) 0.0354(10) Uani 1 1 d . . .
C29 C 0.1812(5) -0.0164(2) 0.3809(3) 0.0742(19) Uani 1 1 d . . .
H29A H 0.2092 -0.0502 0.3978 0.111 Uiso 1 1 calc R . .
H29B H 0.1281 -0.0212 0.3409 0.111 Uiso 1 1 calc R . .
H29C H 0.1366 0.0010 0.4106 0.111 Uiso 1 1 calc R . .
C30 C 0.3700(5) 0.02382(18) 0.4335(2) 0.0496(13) Uani 1 1 d . . .
H30A H 0.3239 0.0411 0.4626 0.074 Uiso 1 1 calc R . .
H30B H 0.4400 0.0451 0.4277 0.074 Uiso 1 1 calc R . .
H30C H 0.3979 -0.0099 0.4506 0.074 Uiso 1 1 calc R . .
C31 C 0.3619(6) -0.0112(2) 0.3278(2) 0.0675(18) Uani 1 1 d . . .
H31A H 0.3842 -0.0457 0.3446 0.101 Uiso 1 1 calc R . .
H31B H 0.4354 0.0086 0.3245 0.101 Uiso 1 1 calc R . .
H31C H 0.3134 -0.0146 0.2863 0.101 Uiso 1 1 calc R . .
C32 C 0.5528(5) 0.1481(2) 0.2248(2) 0.0526(14) Uani 1 1 d . . .
H32A H 0.6337 0.1354 0.2417 0.079 Uiso 1 1 calc R . .
H32B H 0.5591 0.1825 0.2067 0.079 Uiso 1 1 calc R . .
H32C H 0.5148 0.1243 0.1924 0.079 Uiso 1 1 calc R . .
C33 C 0.3320(4) 0.10670(16) 0.56966(18) 0.0303(10) Uani 1 1 d . . .
H33A H 0.3957 0.0803 0.5806 0.036 Uiso 1 1 calc R . .
H33B H 0.2851 0.0968 0.5288 0.036 Uiso 1 1 calc R . .
C34 C 0.2486(3) 0.10529(16) 0.61836(18) 0.0276(9) Uani 1 1 d . . .
C35 C 0.1609(3) 0.14400(16) 0.61924(17) 0.0250(9) Uani 1 1 d . . .
C36 C 0.0884(3) 0.14495(16) 0.66722(17) 0.0266(9) Uani 1 1 d . . .
C37 C 0.0962(4) 0.10349(17) 0.70843(18) 0.0348(10) Uani 1 1 d . . .
H37 H 0.0464 0.1034 0.7404 0.042 Uiso 1 1 calc R . .
C38 C 0.1743(4) 0.06190(19) 0.7047(2) 0.0402(11) Uani 1 1 d . . .
C39 C 0.2530(4) 0.06470(18) 0.66099(19) 0.0369(11) Uani 1 1 d . . .
H39 H 0.3115 0.0382 0.6601 0.044 Uiso 1 1 calc R . .
C40 C 0.0096(3) 0.19141(16) 0.67272(18) 0.0280(9) Uani 1 1 d . . .
H40A H 0.0477 0.2215 0.6552 0.034 Uiso 1 1 calc R . .
H40B H 0.0098 0.1983 0.7178 0.034 Uiso 1 1 calc R . .
C41 C -0.1231(3) 0.18862(16) 0.64086(18) 0.0277(9) Uani 1 1 d . . .
C42 C -0.1322(4) 0.16403(17) 0.57579(18) 0.0322(10) Uani 1 1 d . . .
H42A H -0.1049 0.1280 0.5800 0.048 Uiso 1 1 calc R . .
H42B H -0.0810 0.1832 0.5507 0.048 Uiso 1 1 calc R . .
H42C H -0.2163 0.1651 0.5551 0.048 Uiso 1 1 calc R . .
C43 C -0.1720(4) 0.24376(18) 0.6353(2) 0.0371(11) Uani 1 1 d . . .
H43A H -0.1295 0.2634 0.6065 0.056 Uiso 1 1 calc R . .
H43B H -0.1591 0.2602 0.6766 0.056 Uiso 1 1 calc R . .
H43C H -0.2587 0.2430 0.6192 0.056 Uiso 1 1 calc R . .
C44 C -0.1971(4) 0.15681(18) 0.6814(2) 0.0376(11) Uani 1 1 d . . .
H44A H -0.2806 0.1538 0.6601 0.056 Uiso 1 1 calc R . .
H44B H -0.1964 0.1740 0.7218 0.056 Uiso 1 1 calc R . .
H44C H -0.1616 0.1222 0.6881 0.056 Uiso 1 1 calc R . .
C45 C 0.1738(6) 0.0156(2) 0.7474(3) 0.0689(17) Uani 1 1 d . . .
H45A H 0.1271 -0.0124 0.7248 0.103 Uiso 1 1 calc R . .
H45B H 0.1370 0.0252 0.7841 0.103 Uiso 1 1 calc R . .
H45C H 0.2571 0.0040 0.7608 0.103 Uiso 1 1 calc R . .
C46 C -0.0480(3) 0.19310(15) 0.39259(17) 0.0236(9) Uani 1 1 d . . .
C47 C 0.0044(3) 0.18526(16) 0.33119(17) 0.0243(9) Uani 1 1 d . . .
C48 C 0.0909(3) 0.22050(16) 0.31711(19) 0.0308(10) Uani 1 1 d . . .
H48 H 0.1132 0.2487 0.3446 0.037 Uiso 1 1 calc R . .
C49 C 0.1448(4) 0.21517(18) 0.26380(19) 0.0356(11) Uani 1 1 d . . .
H49 H 0.2039 0.2394 0.2552 0.043 Uiso 1 1 calc R . .
C50 C 0.1129(4) 0.17496(19) 0.2235(2) 0.0373(11) Uani 1 1 d . . .
H50 H 0.1509 0.1709 0.1873 0.045 Uiso 1 1 calc R . .
C51 C 0.0250(4) 0.14030(18) 0.23568(19) 0.0369(11) Uani 1 1 d . . .
H51 H 0.0016 0.1127 0.2074 0.044 Uiso 1 1 calc R . .
C52 C -0.0293(4) 0.14569(17) 0.28950(18) 0.0307(10) Uani 1 1 d . . .
H52 H -0.0899 0.1219 0.2974 0.037 Uiso 1 1 calc R . .
C53 C -0.1279(3) 0.24170(16) 0.38729(18) 0.0259(9) Uani 1 1 d . . .
C54 C -0.1803(4) 0.26198(17) 0.3306(2) 0.0343(10) Uani 1 1 d . . .
H54 H -0.1671 0.2454 0.2930 0.041 Uiso 1 1 calc R . .
C55 C -0.2517(4) 0.30588(18) 0.3274(2) 0.0423(12) Uani 1 1 d . . .
H55 H -0.2863 0.3194 0.2879 0.051 Uiso 1 1 calc R . .
C56 C -0.2724(4) 0.32981(19) 0.3817(2) 0.0444(12) Uani 1 1 d . . .
H56 H -0.3215 0.3599 0.3797 0.053 Uiso 1 1 calc R . .
C57 C -0.2221(4) 0.31008(18) 0.4390(2) 0.0432(12) Uani 1 1 d . . .
H57 H -0.2373 0.3263 0.4765 0.052 Uiso 1 1 calc R . .
C58 C -0.1491(4) 0.26650(17) 0.4418(2) 0.0321(10) Uani 1 1 d . . .
H58 H -0.1133 0.2534 0.4813 0.039 Uiso 1 1 calc R . .
C59 C -0.1204(3) 0.14516(15) 0.40707(17) 0.0230(9) Uani 1 1 d . . .
C60 C -0.2450(3) 0.14292(17) 0.39104(19) 0.0308(10) Uani 1 1 d . . .
H60 H -0.2872 0.1719 0.3716 0.037 Uiso 1 1 calc R . .
C61 C -0.3092(4) 0.09878(17) 0.4030(2) 0.0357(10) Uani 1 1 d . . .
H61 H -0.3946 0.0980 0.3918 0.043 Uiso 1 1 calc R . .
C62 C -0.2501(4) 0.05679(18) 0.4306(2) 0.0372(11) Uani 1 1 d . . .
H62 H -0.2939 0.0268 0.4390 0.045 Uiso 1 1 calc R . .
C63 C -0.1252(4) 0.05834(18) 0.4465(2) 0.0405(11) Uani 1 1 d . . .
H63 H -0.0832 0.0291 0.4654 0.049 Uiso 1 1 calc R . .
C64 C -0.0617(4) 0.10241(17) 0.43488(19) 0.0334(10) Uani 1 1 d . . .
H64 H 0.0237 0.1031 0.4463 0.040 Uiso 1 1 calc R . .
C101 C 0.0238(7) 0.0574(2) 0.0894(3) 0.117(3) Uani 0.839(5) 1 d PGU A 1
H101 H -0.0345 0.0500 0.1160 0.140 Uiso 0.839(5) 1 calc PR A 1
C102 C -0.0123(6) 0.0634(2) 0.0254(4) 0.121(3) Uani 0.839(5) 1 d PGU A 1
H102 H -0.0953 0.0600 0.0082 0.145 Uiso 0.839(5) 1 calc PR A 1
C103 C 0.0729(8) 0.0742(2) -0.0134(3) 0.140(3) Uani 0.839(5) 1 d PGU A 1
H103 H 0.0482 0.0783 -0.0572 0.168 Uiso 0.839(5) 1 calc PR A 1
C104 C 0.1942(7) 0.0791(2) 0.0118(4) 0.137(3) Uani 0.839(5) 1 d PGU A 1
H104 H 0.2525 0.0865 -0.0148 0.165 Uiso 0.839(5) 1 calc PR A 1
C105 C 0.2304(6) 0.0731(2) 0.0758(4) 0.132(3) Uani 0.839(5) 1 d PGU A 1
H105 H 0.3133 0.0765 0.0930 0.159 Uiso 0.839(5) 1 calc PR A 1
C106 C 0.1451(8) 0.0623(2) 0.1146(3) 0.125(3) Uani 0.839(5) 1 d PGU A 1
H106 H 0.1698 0.0582 0.1584 0.150 Uiso 0.839(5) 1 calc PR A 1
C111 C 0.149(3) 0.0870(14) 0.0860(19) 0.129(4) Uani 0.161(5) 1 d PGU A 2
H111 H 0.0724 0.0892 0.0999 0.155 Uiso 0.161(5) 1 calc PR A 2
C112 C 0.162(3) 0.0582(14) 0.0330(18) 0.136(4) Uani 0.161(5) 1 d PGU A 2
H112 H 0.0938 0.0408 0.0106 0.163 Uiso 0.161(5) 1 calc PR A 2
C113 C 0.274(4) 0.0550(13) 0.0128(15) 0.140(4) Uani 0.161(5) 1 d PGU A 2
H113 H 0.2823 0.0354 -0.0234 0.169 Uiso 0.161(5) 1 calc PR A 2
C114 C 0.373(3) 0.0805(14) 0.0455(19) 0.137(6) Uani 0.161(5) 1 d PGU A 2
H114 H 0.4494 0.0782 0.0317 0.164 Uiso 0.161(5) 1 calc PR A 2
C115 C 0.360(3) 0.1092(13) 0.0985(18) 0.128(6) Uani 0.161(5) 1 d PGU A 2
H115 H 0.4281 0.1266 0.1209 0.153 Uiso 0.161(5) 1 calc PR A 2
C116 C 0.248(4) 0.1124(12) 0.1188(15) 0.135(5) Uani 0.161(5) 1 d PGU A 2
H116 H 0.2396 0.1321 0.1550 0.162 Uiso 0.161(5) 1 calc PR A 2

loop_
_atom_site_aniso_label
_atom_site_aniso_U_11
_atom_site_aniso_U_22
_atom_site_aniso_U_33
_atom_site_aniso_U_23
_atom_site_aniso_U_13
_atom_site_aniso_U_12
U1 0.01616(7) 0.03429(9) 0.01538(7) 0.00072(7) 0.00299(5) -0.00183(7)
O1 0.0327(15) 0.0331(17) 0.0188(14) 0.0001(12) 0.0020(11) -0.0033(13)
O2 0.0201(13) 0.0372(17) 0.0219(14) -0.0003(12) 0.0056(11) -0.0002(12)
O3 0.0202(13) 0.0335(17) 0.0210(14) 0.0054(12) 0.0022(11) 0.0016(12)
N1 0.0180(16) 0.043(2) 0.0218(18) 0.0034(16) 0.0049(14) -0.0021(15)
N2 0.0197(16) 0.042(2) 0.0199(18) -0.0016(15) 0.0018(14) -0.0039(15)
N3 0.0206(16) 0.042(2) 0.0218(18) -0.0037(15) 0.0019(14) 0.0013(15)
N4 0.0165(15) 0.031(2) 0.0243(18) 0.0056(14) 0.0067(13) 0.0013(13)
C1 0.0226(19) 0.044(3) 0.027(2) -0.005(2) 0.0027(17) -0.010(2)
C2 0.0239(19) 0.042(3) 0.029(2) -0.004(2) 0.0054(17) -0.012(2)
C3 0.0182(19) 0.056(3) 0.025(2) -0.006(2) 0.0038(17) -0.0010(19)
C4 0.021(2) 0.048(3) 0.024(2) -0.0003(19) 0.0011(17) 0.0081(19)
C5 0.026(2) 0.046(3) 0.019(2) 0.0004(19) -0.0032(17) -0.0013(19)
C6 0.022(2) 0.043(3) 0.021(2) -0.0007(18) 0.0001(17) -0.0026(18)
C7 0.026(2) 0.044(3) 0.021(2) -0.0027(18) 0.0040(17) -0.0026(18)
C8 0.030(2) 0.040(3) 0.023(2) -0.0009(19) 0.0075(18) 0.0004(19)
C9 0.028(2) 0.039(3) 0.023(2) 0.0012(19) 0.0098(17) -0.0013(19)
C10 0.040(2) 0.045(3) 0.018(2) -0.0020(19) 0.0021(19) 0.001(2)
C11 0.065(3) 0.045(3) 0.026(2) -0.003(2) 0.010(2) 0.015(3)
C12 0.058(3) 0.047(3) 0.029(3) -0.010(2) 0.003(2) 0.014(2)
C13 0.039(3) 0.053(3) 0.018(2) -0.007(2) 0.0055(19) 0.005(2)
C14 0.052(3) 0.036(3) 0.022(2) -0.0017(19) 0.004(2) 0.004(2)
C15 0.061(3) 0.038(3) 0.018(2) 0.0004(19) 0.005(2) -0.005(2)
C16 0.056(3) 0.061(3) 0.028(3) 0.001(2) 0.013(2) -0.009(3)
C17 0.074(4) 0.043(3) 0.022(2) 0.003(2) 0.003(2) 0.002(3)
C18 0.117(5) 0.041(3) 0.031(3) 0.000(2) 0.020(3) -0.016(3)
C19 0.117(5) 0.056(4) 0.038(3) -0.019(3) -0.008(3) 0.024(4)
C20 0.023(2) 0.045(3) 0.022(2) 0.0015(19) 0.0064(17) -0.0047(19)
C21 0.0181(18) 0.041(3) 0.019(2) 0.0038(17) 0.0016(16) 0.0050(17)
C22 0.0203(19) 0.033(2) 0.019(2) 0.0032(17) 0.0031(16) 0.0048(17)
C23 0.023(2) 0.038(3) 0.020(2) 0.0031(18) 0.0020(16) 0.0079(18)
C24 0.036(2) 0.042(3) 0.021(2) -0.0023(19) 0.0048(18) 0.010(2)
C25 0.035(2) 0.054(3) 0.020(2) 0.007(2) 0.0094(18) 0.015(2)
C26 0.023(2) 0.047(3) 0.026(2) 0.0086(19) 0.0061(18) 0.0030(19)
C27 0.033(2) 0.036(3) 0.029(2) -0.0076(19) -0.0003(19) 0.0017(19)
C28 0.037(2) 0.035(3) 0.033(2) -0.003(2) 0.004(2) 0.002(2)
C29 0.061(4) 0.033(3) 0.126(6) 0.001(3) 0.007(4) -0.010(3)
C30 0.078(4) 0.037(3) 0.032(3) 0.007(2) 0.000(3) -0.007(3)
C31 0.108(5) 0.061(4) 0.036(3) 0.008(3) 0.018(3) 0.045(3)
C32 0.061(3) 0.067(4) 0.037(3) 0.004(3) 0.028(3) 0.010(3)
C33 0.030(2) 0.038(3) 0.022(2) -0.0003(18) 0.0004(17) 0.0055(19)
C34 0.024(2) 0.038(3) 0.018(2) 0.0013(18) -0.0032(16) -0.0002(18)
C35 0.0232(19) 0.037(3) 0.0141(19) 0.0011(17) -0.0006(15) -0.0045(17)
C36 0.025(2) 0.039(3) 0.0152(19) 0.0029(17) 0.0009(16) -0.0043(18)
C37 0.038(2) 0.049(3) 0.016(2) 0.0037(19) 0.0029(18) -0.004(2)
C38 0.046(3) 0.048(3) 0.025(2) 0.013(2) 0.002(2) 0.006(2)
C39 0.040(3) 0.042(3) 0.027(2) 0.005(2) 0.000(2) 0.009(2)
C40 0.028(2) 0.038(3) 0.018(2) 0.0005(17) 0.0039(17) -0.0010(18)
C41 0.025(2) 0.039(2) 0.020(2) 0.0004(18) 0.0067(17) -0.0027(18)
C42 0.024(2) 0.044(3) 0.028(2) 0.000(2) 0.0024(18) -0.0049(19)
C43 0.027(2) 0.052(3) 0.032(3) -0.002(2) 0.0061(19) 0.002(2)
C44 0.030(2) 0.052(3) 0.034(3) 0.002(2) 0.015(2) -0.006(2)
C45 0.086(4) 0.068(4) 0.054(4) 0.034(3) 0.015(3) 0.018(3)
C46 0.0200(19) 0.032(2) 0.019(2) 0.0032(16) 0.0021(16) -0.0016(16)
C47 0.0187(18) 0.036(2) 0.018(2) 0.0049(18) 0.0010(16) 0.0032(17)
C48 0.026(2) 0.041(3) 0.024(2) 0.0038(18) 0.0010(17) -0.0061(18)
C49 0.025(2) 0.056(3) 0.026(2) 0.015(2) 0.0051(17) 0.000(2)
C50 0.031(2) 0.060(3) 0.023(2) 0.012(2) 0.0094(19) 0.013(2)
C51 0.042(3) 0.045(3) 0.022(2) 0.000(2) -0.0002(19) 0.008(2)
C52 0.028(2) 0.040(3) 0.025(2) 0.0017(19) 0.0058(17) 0.0001(19)
C53 0.0184(19) 0.035(3) 0.024(2) 0.0017(18) 0.0029(16) -0.0040(17)
C54 0.029(2) 0.041(3) 0.031(2) 0.001(2) 0.0001(19) 0.000(2)
C55 0.036(3) 0.043(3) 0.044(3) 0.011(2) -0.006(2) 0.003(2)
C56 0.032(2) 0.039(3) 0.063(3) 0.004(3) 0.007(2) 0.007(2)
C57 0.040(3) 0.045(3) 0.047(3) -0.002(2) 0.014(2) 0.005(2)
C58 0.029(2) 0.039(3) 0.029(2) 0.004(2) 0.0063(19) 0.001(2)
C59 0.0197(18) 0.033(2) 0.0165(19) -0.0021(17) 0.0040(15) -0.0011(17)
C60 0.024(2) 0.036(3) 0.033(2) 0.0047(19) 0.0046(18) -0.0014(18)
C61 0.026(2) 0.048(3) 0.034(2) 0.004(2) 0.0081(19) -0.004(2)
C62 0.041(3) 0.039(3) 0.034(3) 0.002(2) 0.016(2) -0.011(2)
C63 0.043(3) 0.037(3) 0.041(3) 0.013(2) 0.004(2) 0.002(2)
C64 0.026(2) 0.041(3) 0.032(2) 0.004(2) -0.0001(18) -0.0010(19)
C101 0.160(7) 0.085(5) 0.119(6) 0.006(5) 0.063(6) 0.036(5)
C102 0.176(7) 0.073(5) 0.134(6) -0.002(5) 0.087(6) 0.015(5)
C103 0.198(7) 0.082(5) 0.157(6) 0.021(5) 0.084(6) 0.029(6)
C104 0.186(7) 0.077(5) 0.170(6) 0.026(5) 0.092(6) 0.043(5)
C105 0.178(7) 0.078(5) 0.156(6) 0.016(5) 0.075(6) 0.048(5)
C106 0.167(7) 0.082(5) 0.141(6) -0.001(5) 0.067(6) 0.046(6)
C111 0.175(7) 0.081(6) 0.146(7) 0.009(6) 0.066(7) 0.043(6)
C112 0.185(7) 0.080(6) 0.158(7) 0.020(6) 0.079(7) 0.043(6)
C113 0.185(8) 0.084(7) 0.166(8) 0.027(7) 0.073(8) 0.041(7)
C114 0.179(11) 0.080(10) 0.162(11) 0.036(10) 0.061(10) 0.036(10)
C115 0.171(11) 0.076(10) 0.149(11) 0.034(10) 0.065(11) 0.041(10)
C116 0.178(9) 0.083(8) 0.156(9) 0.022(8) 0.064(8) 0.039(8)

loop_
_atom_type_symbol
_atom_type_description
_atom_type_scat_dispersion_real
_atom_type_scat_dispersion_imag
_atom_type_scat_source
C C 0.0033 0.0016 'International Tables Vol C Tables 4.2.6.8 and 6.1.1.4'
H H 0.0000 0.0000 'International Tables Vol C Tables 4.2.6.8 and 6.1.1.4'
N N 0.0061 0.0033 'International Tables Vol C Tables 4.2.6.8 and 6.1.1.4'
O O 0.0106 0.0060 'International Tables Vol C Tables 4.2.6.8 and 6.1.1.4'
U U -9.6767 9.6646 'International Tables Vol C Tables 4.2.6.8 and 6.1.1.4'

loop_
_geom_angle_atom_site_label_1
_geom_angle_atom_site_label_2
_geom_angle_atom_site_label_3
_geom_angle
N4 U1 O3 91.56(11)
N4 U1 O1 87.26(11)
O3 U1 O1 113.89(10)
N4 U1 O2 85.39(11)
O3 U1 O2 121.04(10)
O1 U1 O2 124.69(9)
N4 U1 N2 139.39(11)
O3 U1 N2 128.68(9)
O1 U1 N2 81.36(10)
O2 U1 N2 70.11(10)
N4 U1 N3 140.96(11)
O3 U1 N3 69.75(9)
O1 U1 N3 131.40(10)
O2 U1 N3 76.62(10)
N2 U1 N3 64.95(10)
N4 U1 N1 145.09(11)
O3 U1 N1 74.61(10)
O1 U1 N1 70.38(10)
O2 U1 N1 129.29(9)
N2 U1 N1 64.95(9)
N3 U1 N1 64.11(10)
C9 O1 U1 146.5(2)
C22 O2 U1 145.0(3)
C35 O3 U1 146.8(2)
C6 N1 C7 106.4(3)
C6 N1 C1 110.3(3)
C7 N1 C1 111.3(3)
C6 N1 U1 108.4(2)
C7 N1 U1 105.6(2)
C1 N1 U1 114.5(2)
C3 N2 C2 110.9(3)
C3 N2 C20 112.2(3)
C2 N2 C20 106.9(3)
C3 N2 U1 116.5(2)
C2 N2 U1 106.7(2)
C20 N2 U1 103.0(2)
C4 N3 C33 108.4(3)
C4 N3 C5 110.5(3)
C33 N3 C5 112.1(3)
C4 N3 U1 106.5(2)
C33 N3 U1 101.8(2)
C5 N3 U1 116.9(2)
C46 N4 U1 165.0(2)
N1 C1 C2 112.7(3)
N1 C1 H1A 109.1
C2 C1 H1A 109.1
N1 C1 H1B 109.1
C2 C1 H1B 109.1
H1A C1 H1B 107.8
N2 C2 C1 113.1(3)
N2 C2 H2A 109.0
C1 C2 H2A 109.0
N2 C2 H2B 109.0
C1 C2 H2B 109.0
H2A C2 H2B 107.8
N2 C3 C4 113.2(3)
N2 C3 H3A 108.9
C4 C3 H3A 108.9
N2 C3 H3B 108.9
C4 C3 H3B 108.9
H3A C3 H3B 107.7
N3 C4 C3 112.3(3)
N3 C4 H4C 109.1
C3 C4 H4C 109.1
N3 C4 H4D 109.1
C3 C4 H4D 109.1
H4C C4 H4D 107.9
N3 C5 C6 113.7(3)
N3 C5 H5A 108.8
C6 C5 H5A 108.8
N3 C5 H5B 108.8
C6 C5 H5B 108.8
H5A C5 H5B 107.7
N1 C6 C5 113.0(3)
N1 C6 H6A 109.0
C5 C6 H6A 109.0
N1 C6 H6B 109.0
C5 C6 H6B 109.0
H6A C6 H6B 107.8
N1 C7 C8 117.4(3)
N1 C7 H7A 108.0
C8 C7 H7A 107.9
N1 C7 H7B 107.9
C8 C7 H7B 107.9
H7A C7 H7B 107.2
C13 C8 C9 119.7(4)
C13 C8 C7 119.2(4)
C9 C8 C7 120.8(4)
O1 C9 C8 120.3(4)
O1 C9 C10 120.6(4)
C8 C9 C10 119.2(4)
C11 C10 C9 118.7(4)
C11 C10 C14 120.6(4)
C9 C10 C14 120.5(4)
C10 C11 C12 122.4(4)
C10 C11 H11 118.8
C12 C11 H11 118.8
C13 C12 C11 118.0(4)
C13 C12 C19 121.0(4)
C11 C12 C19 121.0(4)
C12 C13 C8 122.0(4)
C12 C13 H13 119.0
C8 C13 H13 119.0
C10 C14 C15 117.5(4)
C10 C14 H14A 107.9
C15 C14 H14A 107.9
C10 C14 H14B 107.9
C15 C14 H14B 107.9
H14A C14 H14B 107.2
C16 C15 C17 109.3(4)
C16 C15 C14 110.5(4)
C17 C15 C14 107.6(4)
C16 C15 C18 108.9(4)
C17 C15 C18 109.3(4)
C14 C15 C18 111.2(4)
C15 C16 H16A 109.5
C15 C16 H16B 109.5
H16A C16 H16B 109.5
C15 C16 H16C 109.5
H16A C16 H16C 109.5
H16B C16 H16C 109.5
C15 C17 H17A 109.5
C15 C17 H17B 109.5
H17A C17 H17B 109.5
C15 C17 H17C 109.5
H17A C17 H17C 109.5
H17B C17 H17C 109.5
C15 C18 H18A 109.5
C15 C18 H18B 109.5
H18A C18 H18B 109.5
C15 C18 H18C 109.5
H18A C18 H18C 109.5
H18B C18 H18C 109.5
C12 C19 H19A 109.5
C12 C19 H19B 109.5
C12 C19 H19C 109.5
C12 C19 H19D 109.5
C12 C19 H19E 109.5
H19D C19 H19E 109.5
C12 C19 H19F 109.5
H19D C19 H19F 109.5
H19E C19 H19F 109.5
N2 C20 C21 117.1(3)
N2 C20 H20A 108.0
C21 C20 H20A 108.0
N2 C20 H20B 108.0
C21 C20 H20B 108.0
H20A C20 H20B 107.3
C26 C21 C22 119.7(4)
C26 C21 C20 119.3(4)
C22 C21 C20 120.8(3)
O2 C22 C23 121.6(3)
O2 C22 C21 118.6(4)
C23 C22 C21 119.8(3)
C24 C23 C22 118.0(4)
C24 C23 C27 121.2(4)
C22 C23 C27 120.7(3)
C25 C24 C23 123.0(4)
C25 C24 H24 118.5
C23 C24 H24 118.5
C26 C25 C24 117.9(4)
C26 C25 C32 120.9(4)
C24 C25 C32 121.2(4)
C25 C26 C21 121.7(4)
C25 C26 H26 119.1
C21 C26 H26 119.1
C23 C27 C28 118.7(3)
C23 C27 H27A 107.6
C28 C27 H27A 107.6
C23 C27 H27B 107.6
C28 C27 H27B 107.6
H27A C27 H27B 107.1
C31 C28 C29 109.9(4)
C31 C28 C30 108.1(4)
C29 C28 C30 108.6(4)
C31 C28 C27 111.7(4)
C29 C28 C27 107.6(4)
C30 C28 C27 110.8(4)
C28 C29 H29A 109.5
C28 C29 H29B 109.5
H29A C29 H29B 109.5
C28 C29 H29C 109.5
H29A C29 H29C 109.5
H29B C29 H29C 109.5
C28 C30 H30A 109.5
C28 C30 H30B 109.5
H30A C30 H30B 109.5
C28 C30 H30C 109.5
H30A C30 H30C 109.5
H30B C30 H30C 109.5
C28 C31 H31A 109.5
C28 C31 H31B 109.5
H31A C31 H31B 109.5
C28 C31 H31C 109.5
H31A C31 H31C 109.5
H31B C31 H31C 109.5
C25 C32 H32A 109.5
C25 C32 H32B 109.5
H32A C32 H32B 109.5
C25 C32 H32C 109.5
H32A C32 H32C 109.5
H32B C32 H32C 109.5
N3 C33 C34 115.6(3)
N3 C33 H33A 108.4
C34 C33 H33A 108.4
N3 C33 H33B 108.4
C34 C33 H33B 108.4
H33A C33 H33B 107.4
C39 C34 C35 119.0(4)
C39 C34 C33 121.0(4)
C35 C34 C33 119.9(4)
O3 C35 C34 119.1(3)
O3 C35 C36 120.7(4)
C34 C35 C36 120.2(4)
C37 C36 C35 118.1(4)
C37 C36 C40 123.2(3)
C35 C36 C40 118.7(3)
C36 C37 C38 122.6(4)
C36 C37 H37 118.7
C38 C37 H37 118.7
C39 C38 C37 117.8(4)
C39 C38 C45 121.1(4)
C37 C38 C45 121.1(4)
C38 C39 C34 121.8(4)
C38 C39 H39 119.1
C34 C39 H39 119.1
C36 C40 C41 117.6(3)
C36 C40 H40A 107.9
C41 C40 H40A 107.9
C36 C40 H40B 107.9
C41 C40 H40B 107.9
H40A C40 H40B 107.2
C43 C41 C44 109.2(3)
C43 C41 C42 110.0(3)
C44 C41 C42 109.5(3)
C43 C41 C40 107.5(3)
C44 C41 C40 109.7(3)
C42 C41 C40 110.8(3)
C41 C42 H42A 109.5
C41 C42 H42B 109.5
H42A C42 H42B 109.5
C41 C42 H42C 109.5
H42A C42 H42C 109.5
H42B C42 H42C 109.5
C41 C43 H43A 109.5
C41 C43 H43B 109.5
H43A C43 H43B 109.5
C41 C43 H43C 109.5
H43A C43 H43C 109.5
H43B C43 H43C 109.5
C41 C44 H44A 109.5
C41 C44 H44B 109.5
H44A C44 H44B 109.5
C41 C44 H44C 109.5
H44A C44 H44C 109.5
H44B C44 H44C 109.5
C38 C45 H45A 109.5
C38 C45 H45B 109.5
H45A C45 H45B 109.5
C38 C45 H45C 109.5
H45A C45 H45C 109.5
H45B C45 H45C 109.5
N4 C46 C53 108.9(3)
N4 C46 C59 109.3(3)
C53 C46 C59 110.9(3)
N4 C46 C47 107.7(3)
C53 C46 C47 109.6(3)
C59 C46 C47 110.4(3)
C52 C47 C48 118.2(4)
C52 C47 C46 123.9(3)
C48 C47 C46 117.9(4)
C49 C48 C47 121.3(4)
C49 C48 H48 119.4
C47 C48 H48 119.4
C50 C49 C48 120.0(4)
C50 C49 H49 120.0
C48 C49 H49 120.0
C49 C50 C51 119.7(4)
C49 C50 H50 120.2
C51 C50 H50 120.2
C50 C51 C52 120.2(4)
C50 C51 H51 119.9
C52 C51 H51 119.9
C47 C52 C51 120.5(4)
C47 C52 H52 119.8
C51 C52 H52 119.7
C54 C53 C58 118.1(4)
C54 C53 C46 122.9(4)
C58 C53 C46 119.0(3)
C53 C54 C55 121.5(4)
C53 C54 H54 119.3
C55 C54 H54 119.3
C56 C55 C54 119.7(4)
C56 C55 H55 120.1
C54 C55 H55 120.1
C55 C56 C57 120.0(4)
C55 C56 H56 120.0
C57 C56 H56 120.0
C56 C57 C58 119.8(4)
C56 C57 H57 120.1
C58 C57 H57 120.1
C57 C58 C53 120.8(4)
C57 C58 H58 119.6
C53 C58 H58 119.6
C64 C59 C60 118.1(4)
C64 C59 C46 120.3(3)
C60 C59 C46 121.5(3)
C59 C60 C61 121.0(4)
C59 C60 H60 119.5
C61 C60 H60 119.5
C62 C61 C60 120.3(4)
C62 C61 H61 119.8
C60 C61 H61 119.8
C61 C62 C63 119.3(4)
C61 C62 H62 120.3
C63 C62 H62 120.3
C64 C63 C62 120.2(4)
C64 C63 H63 119.9
C62 C63 H63 119.9
C59 C64 C63 121.0(4)
C59 C64 H64 119.5
C63 C64 H64 119.5
C102 C101 C106 120.0
C102 C101 H101 120.0
C106 C101 H101 120.0
C101 C102 C103 120.0
C101 C102 H102 120.0
C103 C102 H102 120.0
C104 C103 C102 120.0
C104 C103 H103 120.0
C102 C103 H103 120.0
C105 C104 C103 120.0
C105 C104 H104 120.0
C103 C104 H104 120.0
C106 C105 C104 120.0
C106 C105 H105 120.0
C104 C105 H105 120.0
C105 C106 C101 120.0
C105 C106 H106 120.0
C101 C106 H106 120.0
C112 C111 C116 120.0
C112 C111 H111 120.0
C116 C111 H111 120.0
C111 C112 C113 120.0
C111 C112 H112 120.0
C113 C112 H112 120.0
C114 C113 C112 120.0
C114 C113 H113 120.0
C112 C113 H113 120.0
C113 C114 C115 120.0
C113 C114 H114 120.0
C115 C114 H114 120.0
C114 C115 C116 120.0
C114 C115 H115 120.0
C116 C115 H115 120.0
C115 C116 C111 120.0
C115 C116 H116 120.0
C111 C116 H116 120.0

loop_
_geom_bond_atom_site_label_1
_geom_bond_atom_site_label_2
_geom_bond_distance
U1 N4 1.939(3)
U1 O3 2.165(2)
U1 O1 2.184(3)
U1 O2 2.200(3)
U1 N2 2.660(3)
U1 N3 2.699(3)
U1 N1 2.726(3)
O1 C9 1.338(5)
O2 C22 1.342(4)
O3 C35 1.343(4)
N1 C6 1.482(5)
N1 C7 1.492(5)
N1 C1 1.496(5)
N2 C3 1.487(5)
N2 C2 1.488(5)
N2 C20 1.497(5)
N3 C4 1.482(5)
N3 C33 1.492(5)
N3 C5 1.499(5)
N4 C46 1.471(5)
C1 C2 1.512(5)
C1 H1A 0.9900
C1 H1B 0.9900
C2 H2A 0.9900
C2 H2B 0.9900
C3 C4 1.521(6)
C3 H3A 0.9900
C3 H3B 0.9900
C4 H4C 0.9900
C4 H4D 0.9900
C5 C6 1.509(6)
C5 H5A 0.9900
C5 H5B 0.9900
C6 H6A 0.9900
C6 H6B 0.9900
C7 C8 1.493(6)
C7 H7A 0.9900
C7 H7B 0.9900
C8 C13 1.387(6)
C8 C9 1.402(5)
C9 C10 1.416(6)
C10 C11 1.386(6)
C10 C14 1.527(6)
C11 C12 1.390(6)
C11 H11 0.9500
C12 C13 1.379(6)
C12 C19 1.522(6)
C13 H13 0.9500
C14 C15 1.534(6)
C14 H14A 0.9900
C14 H14B 0.9900
C15 C16 1.524(7)
C15 C17 1.533(6)
C15 C18 1.540(6)
C16 H16A 0.9800
C16 H16B 0.9800
C16 H16C 0.9800
C17 H17A 0.9800
C17 H17B 0.9800
C17 H17C 0.9800
C18 H18A 0.9800
C18 H18B 0.9800
C18 H18C 0.9800
C19 H19A 0.9800
C19 H19B 0.9800
C19 H19C 0.9800
C19 H19D 0.9800
C19 H19E 0.9800
C19 H19F 0.9800
C20 C21 1.501(6)
C20 H20A 0.9900
C20 H20B 0.9900
C21 C26 1.389(5)
C21 C22 1.404(5)
C22 C23 1.403(5)
C23 C24 1.392(5)
C23 C27 1.504(6)
C24 C25 1.387(6)
C24 H24 0.9500
C25 C26 1.375(6)
C25 C32 1.518(5)
C26 H26 0.9500
C27 C28 1.560(6)
C27 H27A 0.9900
C27 H27B 0.9900
C28 C31 1.498(6)
C28 C29 1.522(7)
C28 C30 1.522(6)
C29 H29A 0.9800
C29 H29B 0.9800
C29 H29C 0.9800
C30 H30A 0.9800
C30 H30B 0.9800
C30 H30C 0.9800
C31 H31A 0.9800
C31 H31B 0.9800
C31 H31C 0.9800
C32 H32A 0.9800
C32 H32B 0.9800
C32 H32C 0.9800
C33 C34 1.508(5)
C33 H33A 0.9900
C33 H33B 0.9900
C34 C39 1.393(6)
C34 C35 1.403(5)
C35 C36 1.409(5)
C36 C37 1.388(5)
C36 C40 1.505(5)
C37 C38 1.396(6)
C37 H37 0.9500
C38 C39 1.387(6)
C38 C45 1.511(6)
C39 H39 0.9500
C40 C41 1.541(5)
C40 H40A 0.9900
C40 H40B 0.9900
C41 C43 1.526(6)
C41 C44 1.532(5)
C41 C42 1.532(5)
C42 H42A 0.9800
C42 H42B 0.9800
C42 H42C 0.9800
C43 H43A 0.9800
C43 H43B 0.9800
C43 H43C 0.9800
C44 H44A 0.9800
C44 H44B 0.9800
C44 H44C 0.9800
C45 H45A 0.9800
C45 H45B 0.9800
C45 H45C 0.9800
C46 C53 1.536(5)
C46 C59 1.539(5)
C46 C47 1.542(5)
C47 C52 1.378(6)
C47 C48 1.395(5)
C48 C49 1.385(6)
C48 H48 0.9500
C49 C50 1.369(6)
C49 H49 0.9500
C50 C51 1.385(6)
C50 H50 0.9500
C51 C52 1.397(5)
C51 H51 0.9500
C52 H52 0.9500
C53 C54 1.378(6)
C53 C58 1.392(5)
C54 C55 1.384(6)
C54 H54 0.9500
C55 C56 1.377(7)
C55 H55 0.9500
C56 C57 1.379(7)
C56 H56 0.9500
C57 C58 1.388(6)
C57 H57 0.9500
C58 H58 0.9500
C59 C64 1.377(6)
C59 C60 1.385(5)
C60 C61 1.394(6)
C60 H60 0.9500
C61 C62 1.362(6)
C61 H61 0.9500
C62 C63 1.387(6)
C62 H62 0.9500
C63 C64 1.386(6)
C63 H63 0.9500
C64 H64 0.9500
C101 C102 1.3900
C101 C106 1.3900
C101 H101 0.9500
C102 C103 1.3900
C102 H102 0.9500
C103 C104 1.3900
C103 H103 0.9500
C104 C105 1.3900
C104 H104 0.9500
C105 C106 1.3900
C105 H105 0.9500
C106 H106 0.9500
C111 C112 1.3900
C111 C116 1.3900
C111 H111 0.9500
C112 C113 1.3900
C112 H112 0.9500
C113 C114 1.3900
C113 H113 0.9500
C114 C115 1.3900
C114 H114 0.9500
C115 C116 1.3900
C115 H115 0.9500
C116 H116 0.9500

loop_
_geom_torsion_atom_site_label_1
_geom_torsion_atom_site_label_2
_geom_torsion_atom_site_label_3
_geom_torsion_atom_site_label_4
_geom_torsion
N4 U1 O1 C9 120.2(4)
O3 U1 O1 C9 29.7(5)
O2 U1 O1 C9 -157.3(4)
N2 U1 O1 C9 -98.9(4)
N3 U1 O1 C9 -53.7(5)
N1 U1 O1 C9 -32.5(4)
N4 U1 O2 C22 109.9(4)
O3 U1 O2 C22 -161.0(4)
O1 U1 O2 C22 26.5(4)
N2 U1 O2 C22 -37.1(4)
N3 U1 O2 C22 -105.0(4)
N1 U1 O2 C22 -65.8(4)
N4 U1 O3 C35 114.9(4)
O1 U1 O3 C35 -157.4(4)
O2 U1 O3 C35 29.4(5)
N2 U1 O3 C35 -59.1(5)
N3 U1 O3 C35 -30.0(4)
N1 U1 O3 C35 -97.6(4)
N4 U1 N1 C6 109.4(3)
O3 U1 N1 C6 39.6(2)
O1 U1 N1 C6 162.5(2)
O2 U1 N1 C6 -78.2(2)
N2 U1 N1 C6 -108.0(2)
N3 U1 N1 C6 -35.0(2)
N4 U1 N1 C7 -4.3(3)
O3 U1 N1 C7 -74.1(2)
O1 U1 N1 C7 48.8(2)
O2 U1 N1 C7 168.1(2)
N2 U1 N1 C7 138.3(3)
N3 U1 N1 C7 -148.7(3)
N4 U1 N1 C1 -127.1(3)
O3 U1 N1 C1 163.1(3)
O1 U1 N1 C1 -73.9(3)
O2 U1 N1 C1 45.3(3)
N2 U1 N1 C1 15.5(3)
N3 U1 N1 C1 88.5(3)
N4 U1 N2 C3 -125.3(3)
O3 U1 N2 C3 45.5(3)
O1 U1 N2 C3 159.3(3)
O2 U1 N2 C3 -68.9(3)
N3 U1 N2 C3 15.2(2)
N1 U1 N2 C3 87.0(3)
N4 U1 N2 C2 110.3(3)
O3 U1 N2 C2 -78.9(3)
O1 U1 N2 C2 34.9(2)
O2 U1 N2 C2 166.8(3)
N3 U1 N2 C2 -109.1(2)
N1 U1 N2 C2 -37.4(2)
N4 U1 N2 C20 -2.1(3)
O3 U1 N2 C20 168.7(2)
O1 U1 N2 C20 -77.5(2)
O2 U1 N2 C20 54.4(2)
N3 U1 N2 C20 138.5(3)
N1 U1 N2 C20 -149.8(3)
N4 U1 N3 C4 102.2(3)
O3 U1 N3 C4 168.1(3)
O1 U1 N3 C4 -87.4(3)
O2 U1 N3 C4 37.3(2)
N2 U1 N3 C4 -36.7(2)
N1 U1 N3 C4 -109.7(3)
N4 U1 N3 C33 -11.3(3)
O3 U1 N3 C33 54.6(2)
O1 U1 N3 C33 159.06(20)
O2 U1 N3 C33 -76.2(2)
N2 U1 N3 C33 -150.2(2)
N1 U1 N3 C33 136.8(2)
N4 U1 N3 C5 -133.8(3)
O3 U1 N3 C5 -68.0(3)
O1 U1 N3 C5 36.5(3)
O2 U1 N3 C5 161.3(3)
N2 U1 N3 C5 87.2(3)
N1 U1 N3 C5 14.3(2)
O3 U1 N4 C46 -158.1(10)
O1 U1 N4 C46 88.1(10)
O2 U1 N4 C46 -37.1(10)
N2 U1 N4 C46 14.7(11)
N3 U1 N4 C46 -99.2(10)
N1 U1 N4 C46 137.1(9)
C6 N1 C1 C2 131.4(4)
C7 N1 C1 C2 -110.8(4)
U1 N1 C1 C2 8.8(4)
C3 N2 C2 C1 -67.0(4)
C20 N2 C2 C1 170.4(3)
U1 N2 C2 C1 60.8(3)
N1 C1 C2 N2 -47.5(5)
C2 N2 C3 C4 130.6(3)
C20 N2 C3 C4 -109.9(4)
U1 N2 C3 C4 8.4(4)
C33 N3 C4 C3 167.0(3)
C5 N3 C4 C3 -69.7(4)
U1 N3 C4 C3 58.1(3)
N2 C3 C4 N3 -46.1(4)
C4 N3 C5 C6 130.2(4)
C33 N3 C5 C6 -108.8(4)
U1 N3 C5 C6 8.3(4)
C7 N1 C6 C5 169.0(3)
C1 N1 C6 C5 -70.2(4)
U1 N1 C6 C5 55.8(3)
N3 C5 C6 N1 -43.9(5)
C6 N1 C7 C8 172.2(3)
C1 N1 C7 C8 52.1(5)
U1 N1 C7 C8 -72.7(4)
N1 C7 C8 C13 -135.3(4)
N1 C7 C8 C9 51.8(5)
U1 O1 C9 C8 17.1(7)
U1 O1 C9 C10 -162.9(3)
C13 C8 C9 O1 176.1(4)
C7 C8 C9 O1 -11.0(6)
C13 C8 C9 C10 -4.0(6)
C7 C8 C9 C10 169.0(4)
O1 C9 C10 C11 -177.6(4)
C8 C9 C10 C11 2.4(6)
O1 C9 C10 C14 6.3(6)
C8 C9 C10 C14 -173.6(4)
C9 C10 C11 C12 0.6(7)
C14 C10 C11 C12 176.6(4)
C10 C11 C12 C13 -2.1(8)
C10 C11 C12 C19 178.0(5)
C11 C12 C13 C8 0.4(7)
C19 C12 C13 C8 -179.6(5)
C9 C8 C13 C12 2.6(7)
C7 C8 C13 C12 -170.5(4)
C11 C10 C14 C15 79.6(5)
C9 C10 C14 C15 -104.4(5)
C10 C14 C15 C16 58.7(5)
C10 C14 C15 C17 177.9(4)
C10 C14 C15 C18 -62.4(6)
C3 N2 C20 C21 48.9(4)
C2 N2 C20 C21 170.7(3)
U1 N2 C20 C21 -77.2(3)
N2 C20 C21 C26 -136.6(4)
N2 C20 C21 C22 48.4(5)
U1 O2 C22 C23 -162.6(3)
U1 O2 C22 C21 15.5(6)
C26 C21 C22 O2 -179.2(3)
C20 C21 C22 O2 -4.2(5)
C26 C21 C22 C23 -1.1(6)
C20 C21 C22 C23 173.8(3)
O2 C22 C23 C24 178.3(3)
C21 C22 C23 C24 0.3(6)
O2 C22 C23 C27 2.2(6)
C21 C22 C23 C27 -175.8(4)
C22 C23 C24 C25 0.8(6)
C27 C23 C24 C25 176.9(4)
C23 C24 C25 C26 -1.1(6)
C23 C24 C25 C32 177.1(4)
C24 C25 C26 C21 0.2(6)
C32 C25 C26 C21 -178.0(4)
C22 C21 C26 C25 0.9(6)
C20 C21 C26 C25 -174.1(4)
C24 C23 C27 C28 77.7(5)
C22 C23 C27 C28 -106.3(4)
C23 C27 C28 C31 -66.8(5)
C23 C27 C28 C29 172.4(4)
C23 C27 C28 C30 53.8(5)
C4 N3 C33 C34 169.0(3)
C5 N3 C33 C34 46.8(4)
U1 N3 C33 C34 -79.0(3)
N3 C33 C34 C39 -134.4(4)
N3 C33 C34 C35 48.6(5)
U1 O3 C35 C34 4.7(6)
U1 O3 C35 C36 -178.6(3)
C39 C34 C35 O3 -175.8(4)
C33 C34 C35 O3 1.2(6)
C39 C34 C35 C36 7.5(6)
C33 C34 C35 C36 -175.6(4)
O3 C35 C36 C37 175.7(3)
C34 C35 C36 C37 -7.6(6)
O3 C35 C36 C40 -6.3(5)
C34 C35 C36 C40 170.4(4)
C35 C36 C37 C38 1.3(6)
C40 C36 C37 C38 -176.6(4)
C36 C37 C38 C39 5.0(7)
C36 C37 C38 C45 -175.5(4)
C37 C38 C39 C34 -5.3(7)
C45 C38 C39 C34 175.3(4)
C35 C34 C39 C38 -0.9(6)
C33 C34 C39 C38 -177.8(4)
C37 C36 C40 C41 -86.9(5)
C35 C36 C40 C41 95.2(4)
C36 C40 C41 C43 -162.9(3)
C36 C40 C41 C44 78.5(4)
C36 C40 C41 C42 -42.6(5)
U1 N4 C46 C53 -112.2(10)
U1 N4 C46 C59 126.5(9)
U1 N4 C46 C47 6.6(12)
N4 C46 C47 C52 131.2(4)
C53 C46 C47 C52 -110.4(4)
C59 C46 C47 C52 12.0(5)
N4 C46 C47 C48 -48.9(5)
C53 C46 C47 C48 69.4(4)
C59 C46 C47 C48 -168.2(3)
C52 C47 C48 C49 -2.1(6)
C46 C47 C48 C49 178.1(4)
C47 C48 C49 C50 0.5(6)
C48 C49 C50 C51 1.2(6)
C49 C50 C51 C52 -1.2(6)
C48 C47 C52 C51 2.1(6)
C46 C47 C52 C51 -178.1(4)
C50 C51 C52 C47 -0.4(6)
N4 C46 C53 C54 140.4(4)
C59 C46 C53 C54 -99.3(4)
C47 C46 C53 C54 22.8(5)
N4 C46 C53 C58 -39.8(5)
C59 C46 C53 C58 80.4(4)
C47 C46 C53 C58 -157.4(3)
C58 C53 C54 C55 0.3(6)
C46 C53 C54 C55 -179.9(4)
C53 C54 C55 C56 -0.7(7)
C54 C55 C56 C57 0.1(7)
C55 C56 C57 C58 0.9(7)
C56 C57 C58 C53 -1.3(7)
C54 C53 C58 C57 0.6(6)
C46 C53 C58 C57 -179.1(4)
N4 C46 C59 C64 -37.1(5)
C53 C46 C59 C64 -157.2(3)
C47 C46 C59 C64 81.2(4)
N4 C46 C59 C60 144.9(4)
C53 C46 C59 C60 24.8(5)
C47 C46 C59 C60 -96.9(4)
C64 C59 C60 C61 0.4(6)
C46 C59 C60 C61 178.4(4)
C59 C60 C61 C62 -0.2(6)
C60 C61 C62 C63 -0.3(7)
C61 C62 C63 C64 0.6(7)
C60 C59 C64 C63 0.0(6)
C46 C59 C64 C63 -178.0(4)
C62 C63 C64 C59 -0.5(7)
C106 C101 C102 C103 0.0
C101 C102 C103 C104 0.0
C102 C103 C104 C105 0.0
C103 C104 C105 C106 0.0
C104 C105 C106 C101 0.0
C102 C101 C106 C105 0.0
C116 C111 C112 C113 0.0
C111 C112 C113 C114 0.0
C112 C113 C114 C115 0.0
C113 C114 C115 C116 0.0
C114 C115 C116 C111 0.0
C112 C111 C116 C115 0.0
